data_7229396
loop_
_publ_author_name
'Khan, Tuhin'
'Datta, Anindya'

_publ_section_title
;
 Enhanced fluorescence with nanosecond dynamics in solid state of metal
 Ion complexes of alkoxy salophens
;
_journal_name_full 'Phys. Chem. Chem. Phys.'
_journal_paper_doi 10.1039/C7CP05429G
_journal_year 2017
_chemical_formula_moiety 'C24 H24 N2 O4'
_chemical_formula_sum 'C24 H24 N2 O4'
_chemical_formula_weight 404.45
_chemical_name_systematic '3-Ethoxy salophen'
_space_group_crystal_system orthorhombic
_space_group_IT_number 29
_space_group_name_Hall 'P 2c -2ac'
_space_group_name_H-M_alt 'P c a 21'
_symmetry_space_group_name_Hall 'P 2c -2ac'
_symmetry_space_group_name_H-M 'P c a 21'
_atom_sites_solution_hydrogens geom
_audit_creation_method SHELXL-2014/7
_audit_update_record
;
2017-05-11 deposited with the CCDC.
2017-10-25 downloaded from the CCDC.
;
_cell_angle_alpha 90
_cell_angle_beta 90
_cell_angle_gamma 90
_cell_formula_units_Z 4
_cell_length_a 21.157(4)
_cell_length_b 4.9633(9)
_cell_length_c 19.590(3)
_cell_measurement_reflns_used 2613
_cell_measurement_temperature 150(2)
_cell_measurement_theta_max 28.7170
_cell_measurement_theta_min 2.1740
_cell_volume 2057.1(6)
_computing_cell_refinement 'CrysAlisPro 1.171.38.43 (Rigaku OD, 2015)'
_computing_data_collection 'CrysAlisPro 1.171.38.43 (Rigaku OD, 2015)'
_computing_data_reduction 'CrysAlisPro 1.171.38.43 (Rigaku OD, 2015)'
_computing_structure_refinement 'SHELXL-2014/7 (Sheldrick, 2014)'
_computing_structure_solution 'SHELXL-2014/7 (Sheldrick, 2014)'
_diffrn_ambient_temperature 150(2)
_diffrn_measured_fraction_theta_full 0.999
_diffrn_measured_fraction_theta_max 0.999
_diffrn_measurement_device_type 'dtrek-CrysAlisPro-abstract goniometer imported rigaku-d*trek images'
_diffrn_radiation_type MoK\a
_diffrn_radiation_wavelength 0.71073
_diffrn_reflns_av_R_equivalents 0.1213
_diffrn_reflns_av_unetI/netI 0.1175
_diffrn_reflns_Laue_measured_fraction_full 0.999
_diffrn_reflns_Laue_measured_fraction_max 0.999
_diffrn_reflns_limit_h_max 25
_diffrn_reflns_limit_h_min -25
_diffrn_reflns_limit_k_max 5
_diffrn_reflns_limit_k_min -5
_diffrn_reflns_limit_l_max 23
_diffrn_reflns_limit_l_min -22
_diffrn_reflns_number 13041
_diffrn_reflns_point_group_measured_fraction_full 0.998
_diffrn_reflns_point_group_measured_fraction_max 0.998
_diffrn_reflns_theta_full 24.998
_diffrn_reflns_theta_max 24.998
_diffrn_reflns_theta_min 2.079
_diffrn_source 'fine-focus sealed X-ray tube'
_exptl_absorpt_coefficient_mu 0.089
_exptl_absorpt_correction_T_max 1.00000
_exptl_absorpt_correction_T_min 0.090
_exptl_absorpt_correction_type multi-scan
_exptl_crystal_colour orange
_exptl_crystal_density_diffrn 1.306
_exptl_crystal_description block
_exptl_crystal_F_000 856
_exptl_crystal_recrystallization_method 'Re-crystallisation from solvent: Methanol'
_exptl_crystal_size_max 0.161
_exptl_crystal_size_mid 0.094
_exptl_crystal_size_min 0.054
_refine_diff_density_max 0.301
_refine_diff_density_min -0.256
_refine_diff_density_rms 0.078
_refine_ls_abs_structure_details
;
 Flack x determined using 682 quotients [(I+)-(I-)]/[(I+)+(I-)]
 (Parsons, Flack and Wagner, Acta Cryst. B69 (2013) 249-259).
;
_refine_ls_abs_structure_Flack 0.6(10)
_refine_ls_extinction_coef 0.013(3)
_refine_ls_extinction_expression Fc^*^=kFc[1+0.001xFc^2^\l^3^/sin(2\q)]^-1/4^
_refine_ls_extinction_method 'SHELXL-2014/7 (Sheldrick 2014'
_refine_ls_goodness_of_fit_ref 1.066
_refine_ls_hydrogen_treatment constr
_refine_ls_matrix_type full
_refine_ls_number_parameters 276
_refine_ls_number_reflns 3603
_refine_ls_number_restraints 1
_refine_ls_restrained_S_all 1.066
_refine_ls_R_factor_all 0.1201
_refine_ls_R_factor_gt 0.0762
_refine_ls_shift/su_max 0.000
_refine_ls_shift/su_mean 0.000
_refine_ls_structure_factor_coef Fsqd
_refine_ls_weighting_details 'w=1/[\s^2^(Fo^2^)+(0.0738P)^2^] where P=(Fo^2^+2Fc^2^)/3'
_refine_ls_weighting_scheme calc
_refine_ls_wR_factor_gt 0.1572
_refine_ls_wR_factor_ref 0.1921
_reflns_Friedel_coverage 0.934
_reflns_Friedel_fraction_full 0.995
_reflns_Friedel_fraction_max 0.995
_reflns_number_gt 2389
_reflns_number_total 3603
_reflns_threshold_expression 'I > 2\s(I)'
_cod_data_source_file c7cp05429g2.cif
_cod_data_source_block ethoxy1
_cod_database_code 7229396
_shelx_shelxl_version_number 2014/7
_shelx_space_group_comment
;
The symmetry employed for this shelxl refinement is uniquely defined
by the following loop, which should always be used as a source of
symmetry information in preference to the above space-group names.
They are only intended as comments.
;

loop_
_space_group_symop_operation_xyz
'x, y, z'
'-x, -y, z+1/2'
'x+1/2, -y, z'
'-x+1/2, y, z+1/2'

loop_
_atom_site_label
_atom_site_type_symbol
_atom_site_fract_x
_atom_site_fract_y
_atom_site_fract_z
_atom_site_U_iso_or_equiv
_atom_site_adp_type
_atom_site_occupancy
_atom_site_site_symmetry_order
_atom_site_calc_flag
_atom_site_refinement_flags_posn
_atom_site_refinement_flags_adp
O1 O 0.4427(2) 0.3338(11) 0.0625(2) 0.0400(14) Uani 1 1 d . .
O3 O 0.2247(2) 0.1779(11) 0.2342(3) 0.0393(13) Uani 1 1 d . .
H3 H 0.2477 0.0693 0.2537 0.059 Uiso 1 1 calc R U
O4 O 0.1395(2) 0.5140(10) 0.1845(3) 0.0423(14) Uani 1 1 d . .
N1 N 0.3648(3) -0.3253(13) 0.2412(3) 0.0362(16) Uani 1 1 d . .
O2 O 0.4309(3) 0.0328(11) 0.1718(2) 0.0422(15) Uani 1 1 d . .
H2 H 0.4214 -0.0594 0.2050 0.063 Uiso 1 1 calc R U
N2 N 0.2541(3) -0.2171(13) 0.3175(3) 0.0379(16) Uani 1 1 d . .
C11 C 0.3956(4) -0.6585(16) 0.3243(4) 0.040(2) Uani 1 1 d . .
H11 H 0.4314 -0.6943 0.2983 0.048 Uiso 1 1 calc R U
C20 C 0.0590(4) 0.3368(17) 0.2616(4) 0.040(2) Uani 1 1 d . .
H20 H 0.0286 0.4545 0.2447 0.048 Uiso 1 1 calc R U
C22 C 0.1660(4) 0.1665(16) 0.2615(4) 0.0344(18) Uani 1 1 d . .
C17 C 0.1505(4) -0.0214(15) 0.3128(4) 0.0333(18) Uani 1 1 d . .
C3 C 0.3921(4) 0.1640(15) 0.0638(4) 0.037(2) Uani 1 1 d . .
C4 C 0.3483(4) 0.1369(16) 0.0111(4) 0.0392(19) Uani 1 1 d . .
H4 H 0.3522 0.2411 -0.0281 0.047 Uiso 1 1 calc R U
C21 C 0.1199(4) 0.3428(16) 0.2356(4) 0.0350(18) Uani 1 1 d . .
C6 C 0.2920(4) -0.2040(18) 0.0746(4) 0.042(2) Uani 1 1 d . .
H6 H 0.2588 -0.3263 0.0780 0.050 Uiso 1 1 calc R U
C16 C 0.1950(4) -0.2185(16) 0.3363(4) 0.0363(19) Uani 1 1 d . .
H16 H 0.1812 -0.3523 0.3660 0.044 Uiso 1 1 calc R U
C18 C 0.0872(4) -0.0246(17) 0.3378(4) 0.042(2) Uani 1 1 d . .
H18 H 0.0756 -0.1489 0.3710 0.050 Uiso 1 1 calc R U
C7 C 0.3361(4) -0.1780(17) 0.1287(4) 0.0365(19) Uani 1 1 d . .
C8 C 0.3862(4) 0.0034(16) 0.1226(4) 0.0341(19) Uani 1 1 d . .
C9 C 0.3264(4) -0.3371(16) 0.1903(4) 0.0360(19) Uani 1 1 d . .
H9 H 0.2915 -0.4504 0.1929 0.043 Uiso 1 1 calc R U
C10 C 0.3519(4) -0.4670(16) 0.3022(3) 0.0345(19) Uani 1 1 d . .
C13 C 0.3343(4) -0.7388(17) 0.4255(4) 0.041(2) Uani 1 1 d . .
H13 H 0.3288 -0.8292 0.4667 0.050 Uiso 1 1 calc R U
C23 C 0.0927(4) 0.6871(17) 0.1549(4) 0.041(2) Uani 1 1 d . .
H23A H 0.0772 0.8136 0.1887 0.050 Uiso 1 1 calc R U
H23B H 0.0573 0.5816 0.1383 0.050 Uiso 1 1 calc R U
C19 C 0.0432(4) 0.1543(17) 0.3131(4) 0.044(2) Uani 1 1 d . .
H19 H 0.0025 0.1539 0.3309 0.053 Uiso 1 1 calc R U
C14 C 0.2907(4) -0.5461(16) 0.4043(4) 0.0363(19) Uani 1 1 d . .
H14 H 0.2566 -0.5043 0.4322 0.044 Uiso 1 1 calc R U
C5 C 0.2985(4) -0.0473(16) 0.0172(4) 0.040(2) Uani 1 1 d . .
H5 H 0.2694 -0.0638 -0.0181 0.048 Uiso 1 1 calc R U
C15 C 0.2976(4) -0.4148(17) 0.3419(4) 0.038(2) Uani 1 1 d . .
C24 C 0.1233(4) 0.835(2) 0.0972(4) 0.054(2) Uani 1 1 d . .
H24A H 0.1352 0.7091 0.0622 0.081 Uiso 1 1 calc R U
H24B H 0.1602 0.9269 0.1135 0.081 Uiso 1 1 calc R U
H24C H 0.0941 0.9637 0.0787 0.081 Uiso 1 1 calc R U
C1 C 0.5020(4) 0.7007(17) 0.0186(5) 0.050(2) Uani 1 1 d . .
H1A H 0.5032 0.8404 -0.0153 0.076 Uiso 1 1 calc R U
H1B H 0.5406 0.5993 0.0170 0.076 Uiso 1 1 calc R U
H1C H 0.4972 0.7801 0.0630 0.076 Uiso 1 1 calc R U
C2 C 0.4470(4) 0.5165(17) 0.0046(4) 0.045(2) Uani 1 1 d . .
H2A H 0.4083 0.6197 0.0001 0.054 Uiso 1 1 calc R U
H2B H 0.4539 0.4164 -0.0372 0.054 Uiso 1 1 calc R U
C12 C 0.3859(4) -0.7938(19) 0.3844(4) 0.047(2) Uani 1 1 d . .
H12 H 0.4146 -0.9255 0.3978 0.056 Uiso 1 1 calc R U

loop_
_atom_site_aniso_label
_atom_site_aniso_U_11
_atom_site_aniso_U_22
_atom_site_aniso_U_33
_atom_site_aniso_U_23
_atom_site_aniso_U_13
_atom_site_aniso_U_12
O1 0.039(3) 0.042(4) 0.038(3) 0.011(3) 0.001(3) -0.008(3)
O3 0.030(3) 0.040(4) 0.048(3) 0.003(3) 0.001(3) 0.004(3)
O4 0.035(3) 0.038(3) 0.054(3) 0.009(3) -0.001(3) 0.002(3)
N1 0.035(4) 0.039(4) 0.034(3) 0.003(3) 0.004(3) 0.000(3)
O2 0.043(3) 0.052(4) 0.032(3) 0.006(3) -0.004(3) -0.006(3)
N2 0.035(4) 0.041(4) 0.038(4) 0.003(3) 0.003(3) 0.006(3)
C11 0.038(5) 0.044(5) 0.039(4) 0.002(4) 0.006(4) 0.002(4)
C20 0.037(5) 0.043(5) 0.041(4) -0.003(4) -0.002(4) 0.003(4)
C22 0.034(5) 0.029(5) 0.040(4) -0.004(4) 0.004(4) -0.005(4)
C17 0.037(4) 0.033(5) 0.030(4) 0.001(3) -0.004(4) -0.002(4)
C3 0.041(5) 0.028(5) 0.041(4) -0.005(4) 0.001(4) -0.004(4)
C4 0.047(5) 0.040(5) 0.031(4) 0.002(4) 0.005(4) -0.001(4)
C21 0.034(5) 0.029(4) 0.042(4) -0.003(4) 0.000(4) 0.000(4)
C6 0.033(5) 0.051(6) 0.042(5) 0.002(4) 0.003(4) 0.008(4)
C16 0.037(5) 0.042(5) 0.029(4) 0.004(4) 0.005(4) -0.005(4)
C18 0.047(5) 0.044(5) 0.034(4) 0.005(4) 0.009(4) -0.002(4)
C7 0.040(5) 0.035(5) 0.034(4) 0.000(4) 0.007(4) 0.006(4)
C8 0.039(5) 0.039(5) 0.025(4) 0.000(3) 0.004(4) 0.003(4)
C9 0.034(5) 0.038(5) 0.036(4) 0.000(4) 0.005(4) -0.004(4)
C10 0.036(5) 0.037(5) 0.031(4) -0.005(4) 0.002(3) -0.003(4)
C13 0.048(5) 0.043(5) 0.033(4) 0.003(4) -0.002(4) -0.004(4)
C23 0.039(5) 0.035(5) 0.051(5) 0.005(4) -0.007(4) 0.003(4)
C19 0.033(5) 0.050(5) 0.048(5) 0.000(4) 0.006(4) -0.003(4)
C14 0.038(5) 0.039(5) 0.032(4) 0.002(4) 0.007(3) 0.006(4)
C5 0.042(5) 0.037(5) 0.042(4) -0.001(4) -0.009(4) 0.006(4)
C15 0.041(5) 0.039(5) 0.035(4) -0.001(4) 0.001(4) -0.001(4)
C24 0.047(6) 0.058(6) 0.056(5) 0.019(5) 0.001(5) 0.007(5)
C1 0.039(5) 0.057(6) 0.055(5) 0.015(5) 0.008(4) 0.001(4)
C2 0.051(5) 0.043(6) 0.041(4) 0.009(4) -0.001(4) 0.000(4)
C12 0.039(5) 0.056(6) 0.045(5) 0.007(4) 0.001(4) 0.004(4)

loop_
_atom_type_symbol
_atom_type_description
_atom_type_scat_dispersion_real
_atom_type_scat_dispersion_imag
_atom_type_scat_source
C C 0.0033 0.0016 'International Tables Vol C Tables 4.2.6.8 and 6.1.1.4'
H H 0.0000 0.0000 'International Tables Vol C Tables 4.2.6.8 and 6.1.1.4'
N N 0.0061 0.0033 'International Tables Vol C Tables 4.2.6.8 and 6.1.1.4'
O O 0.0106 0.0060 'International Tables Vol C Tables 4.2.6.8 and 6.1.1.4'

loop_
_geom_angle_atom_site_label_1
_geom_angle_atom_site_label_2
_geom_angle_atom_site_label_3
_geom_angle
C3 O1 C2 116.7(6)
C22 O3 H3 109.5
C21 O4 C23 117.1(6)
C9 N1 C10 120.8(6)
C8 O2 H2 109.5
C16 N2 C15 121.3(7)
C12 C11 C10 120.0(8)
C12 C11 H11 120.0
C10 C11 H11 120.0
C21 C20 C19 120.1(8)
C21 C20 H20 119.9
C19 C20 H20 119.9
O3 C22 C21 118.0(7)
O3 C22 C17 121.5(7)
C21 C22 C17 120.5(7)
C22 C17 C18 118.1(7)
C22 C17 C16 121.8(7)
C18 C17 C16 119.9(7)
O1 C3 C4 124.6(7)
O1 C3 C8 115.9(7)
C4 C3 C8 119.5(7)
C3 C4 C5 120.0(7)
C3 C4 H4 120.0
C5 C4 H4 120.0
O4 C21 C20 124.1(7)
O4 C21 C22 115.9(6)
C20 C21 C22 120.0(7)
C5 C6 C7 119.5(8)
C5 C6 H6 120.2
C7 C6 H6 120.2
N2 C16 C17 122.4(7)
N2 C16 H16 118.8
C17 C16 H16 118.8
C19 C18 C17 120.5(7)
C19 C18 H18 119.7
C17 C18 H18 119.7
C8 C7 C6 119.7(7)
C8 C7 C9 121.9(7)
C6 C7 C9 118.4(7)
O2 C8 C7 122.5(6)
O2 C8 C3 117.3(7)
C7 C8 C3 120.2(7)
N1 C9 C7 121.9(7)
N1 C9 H9 119.0
C7 C9 H9 119.0
C11 C10 C15 119.6(7)
C11 C10 N1 118.3(7)
C15 C10 N1 122.1(7)
C12 C13 C14 119.0(7)
C12 C13 H13 120.5
C14 C13 H13 120.5
O4 C23 C24 107.5(6)
O4 C23 H23A 110.2
C24 C23 H23A 110.2
O4 C23 H23B 110.2
C24 C23 H23B 110.2
H23A C23 H23B 108.5
C18 C19 C20 120.8(8)
C18 C19 H19 119.6
C20 C19 H19 119.6
C13 C14 C15 121.0(8)
C13 C14 H14 119.5
C15 C14 H14 119.5
C6 C5 C4 121.0(8)
C6 C5 H5 119.5
C4 C5 H5 119.5
C14 C15 C10 118.8(8)
C14 C15 N2 123.3(7)
C10 C15 N2 117.8(7)
C23 C24 H24A 109.5
C23 C24 H24B 109.5
H24A C24 H24B 109.5
C23 C24 H24C 109.5
H24A C24 H24C 109.5
H24B C24 H24C 109.5
C2 C1 H1A 109.5
C2 C1 H1B 109.5
H1A C1 H1B 109.5
C2 C1 H1C 109.5
H1A C1 H1C 109.5
H1B C1 H1C 109.5
O1 C2 C1 106.5(6)
O1 C2 H2A 110.4
C1 C2 H2A 110.4
O1 C2 H2B 110.4
C1 C2 H2B 110.4
H2A C2 H2B 108.6
C11 C12 C13 121.5(8)
C11 C12 H12 119.3
C13 C12 H12 119.3

loop_
_geom_bond_atom_site_label_1
_geom_bond_atom_site_label_2
_geom_bond_distance
O1 C3 1.363(9)
O1 C2 1.454(9)
O3 C22 1.352(8)
O3 H3 0.8200
O4 C21 1.377(9)
O4 C23 1.434(9)
N1 C9 1.287(9)
N1 C10 1.413(9)
O2 C8 1.357(9)
O2 H2 0.8200
N2 C16 1.303(9)
N2 C15 1.427(10)
C11 C12 1.371(11)
C11 C10 1.396(11)
C11 H11 0.9300
C20 C21 1.386(10)
C20 C19 1.396(11)
C20 H20 0.9300
C22 C21 1.405(11)
C22 C17 1.410(10)
C17 C18 1.426(11)
C17 C16 1.434(11)
C3 C4 1.393(10)
C3 C8 1.406(11)
C4 C5 1.400(11)
C4 H4 0.9300
C6 C5 1.374(11)
C6 C7 1.419(10)
C6 H6 0.9300
C16 H16 0.9300
C18 C19 1.374(12)
C18 H18 0.9300
C7 C8 1.394(11)
C7 C9 1.457(10)
C9 H9 0.9300
C10 C15 1.412(11)
C13 C12 1.384(11)
C13 C14 1.391(11)
C13 H13 0.9300
C23 C24 1.496(10)
C23 H23A 0.9700
C23 H23B 0.9700
C19 H19 0.9300
C14 C15 1.393(10)
C14 H14 0.9300
C5 H5 0.9300
C24 H24A 0.9600
C24 H24B 0.9600
C24 H24C 0.9600
C1 C2 1.505(11)
C1 H1A 0.9600
C1 H1B 0.9600
C1 H1C 0.9600
C2 H2A 0.9700
C2 H2B 0.9700
C12 H12 0.9300

loop_
_geom_torsion_atom_site_label_1
_geom_torsion_atom_site_label_2
_geom_torsion_atom_site_label_3
_geom_torsion_atom_site_label_4
_geom_torsion
O3 C22 C17 C18 -178.6(7)
C21 C22 C17 C18 -0.7(11)
O3 C22 C17 C16 -3.1(11)
C21 C22 C17 C16 174.8(7)
C2 O1 C3 C4 6.4(11)
C2 O1 C3 C8 -175.3(7)
O1 C3 C4 C5 178.9(7)
C8 C3 C4 C5 0.6(11)
C23 O4 C21 C20 -2.9(11)
C23 O4 C21 C22 177.1(6)
C19 C20 C21 O4 179.4(7)
C19 C20 C21 C22 -0.6(11)
O3 C22 C21 O4 -0.5(10)
C17 C22 C21 O4 -178.5(7)
O3 C22 C21 C20 179.5(7)
C17 C22 C21 C20 1.5(11)
C15 N2 C16 C17 179.7(7)
C22 C17 C16 N2 7.8(11)
C18 C17 C16 N2 -176.8(7)
C22 C17 C18 C19 -1.1(12)
C16 C17 C18 C19 -176.7(7)
C5 C6 C7 C8 -0.9(11)
C5 C6 C7 C9 177.1(7)
C6 C7 C8 O2 -178.3(7)
C9 C7 C8 O2 3.8(12)
C6 C7 C8 C3 1.3(12)
C9 C7 C8 C3 -176.6(7)
O1 C3 C8 O2 0.0(10)
C4 C3 C8 O2 178.4(7)
O1 C3 C8 C7 -179.6(7)
C4 C3 C8 C7 -1.2(11)
C10 N1 C9 C7 175.5(7)
C8 C7 C9 N1 -2.5(12)
C6 C7 C9 N1 179.5(7)
C12 C11 C10 C15 -0.3(12)
C12 C11 C10 N1 177.9(7)
C9 N1 C10 C11 120.6(8)
C9 N1 C10 C15 -61.3(10)
C21 O4 C23 C24 -175.1(6)
C17 C18 C19 C20 2.1(12)
C21 C20 C19 C18 -1.2(12)
C12 C13 C14 C15 1.8(12)
C7 C6 C5 C4 0.3(12)
C3 C4 C5 C6 -0.2(12)
C13 C14 C15 C10 -4.2(12)
C13 C14 C15 N2 179.6(7)
C11 C10 C15 C14 3.4(11)
N1 C10 C15 C14 -174.6(7)
C11 C10 C15 N2 179.9(7)
N1 C10 C15 N2 1.8(11)
C16 N2 C15 C14 -27.2(12)
C16 N2 C15 C10 156.5(7)
C3 O1 C2 C1 174.0(6)
C10 C11 C12 C13 -2.2(12)
C14 C13 C12 C11 1.5(12)
